data_2238832
loop_
_publ_author_name
'Pineda-Contreras, Armando'
'V\'azquez-Vuelvas, Oscar Fernando'
'Negrete-L\'opez, Laura Edith'
'Garc\'ia-Ortega, H\'ector'
'Flores-Alamo, Marcos'

_publ_section_title
;
 <i>exo</i>-1,7-Dimethyl-4-phenyl-10-oxa-4-azatricyclo[5.2.1.0^2,6^]dec-8-ene-3,5-dione
;
_journal_coeditor_code BH2487
_journal_issue 12
_journal_name_full 'Acta Crystallographica Section E'
_journal_page_first o1756
_journal_paper_doi 10.1107/S1600536813030262
_journal_volume 69
_journal_year 2013
_chemical_formula_iupac 'C16 H15 N1 O3'
_chemical_formula_moiety 'C16 H15 N1 O3'
_chemical_formula_sum 'C16 H15 N O3'
_chemical_formula_weight 269.29
_chemical_melting_point 401
_chemical_name_systematic <i>exo</i>-1,7-Dimethyl-4-phenyl-10-oxa-4-azatricyclo[5.2.1.0^2,6^]dec-8-ene-3,5-dione
_space_group_crystal_system monoclinic
_space_group_IT_number 14
_space_group_name_Hall '-P 2ybc'
_space_group_name_H-M_alt 'P 1 21/c 1'
_symmetry_space_group_name_Hall '-P 2ybc'
_symmetry_space_group_name_H-M 'P 1 21/c 1'
_atom_sites_solution_hydrogens geom
_atom_sites_solution_primary direct
_atom_sites_solution_secondary difmap
_audit_conform_dict_name cif_core.dic
_audit_conform_dict_version 2.4
_audit_creation_method 'WinGX routine CIF_UPDATE'
_cell_angle_alpha 90
_cell_angle_beta 93.564(7)
_cell_angle_gamma 90
_cell_formula_units_Z 4
_cell_length_a 8.1267(6)
_cell_length_b 9.8570(8)
_cell_length_c 17.2099(12)
_cell_measurement_reflns_used 1980
_cell_measurement_temperature 298(2)
_cell_measurement_theta_max 25.9974
_cell_measurement_theta_min 3.4016
_cell_volume 1375.93(18)
_computing_cell_refinement 'CrysAlis PRO (Agilent, 2011)'
_computing_data_collection 'CrysAlis PRO (Agilent, 2011)'
_computing_data_reduction 'CrysAlis PRO (Agilent, 2011)'
_computing_molecular_graphics
;
ORTEP-3 for Windows (Farrugia, 2012) and Mercury (Macrae <i>et al.</i>,
2008)
;
_computing_publication_material 'WinGX (Farrugia, 2012)'
_computing_structure_refinement 'SHELXL97 (Sheldrick, 2008)'
_computing_structure_solution 'SHELXS97 (Sheldrick, 2008)'
_diffrn_ambient_temperature 298(2)
_diffrn_detector_area_resol_mean 10.4685
_diffrn_measured_fraction_theta_full 0.998
_diffrn_measured_fraction_theta_max 0.998
_diffrn_measurement_device_type 'Agilent Xcalibur (Atlas, Gemini)'
_diffrn_measurement_method '\w scans'
_diffrn_radiation_monochromator graphite
_diffrn_radiation_type MoK\a
_diffrn_radiation_wavelength 0.71073
_diffrn_reflns_av_R_equivalents 0.0193
_diffrn_reflns_limit_h_max 9
_diffrn_reflns_limit_h_min -10
_diffrn_reflns_limit_k_max 12
_diffrn_reflns_limit_k_min -12
_diffrn_reflns_limit_l_max 19
_diffrn_reflns_limit_l_min -21
_diffrn_reflns_number 6009
_diffrn_reflns_theta_full 26.05
_diffrn_reflns_theta_max 26.05
_diffrn_reflns_theta_min 3.41
_exptl_absorpt_coefficient_mu 0.09
_exptl_absorpt_correction_T_max 0.983
_exptl_absorpt_correction_T_min 0.958
_exptl_absorpt_correction_type analytical
_exptl_absorpt_process_details
;
(CrysAlis PRO; Agilent, 2011)
;
_exptl_crystal_colour colourless
_exptl_crystal_density_diffrn 1.3
_exptl_crystal_density_method 'not measured'
_exptl_crystal_description block
_exptl_crystal_F_000 568
_exptl_crystal_size_max 0.5799
_exptl_crystal_size_mid 0.5384
_exptl_crystal_size_min 0.2203
_refine_diff_density_max 0.239
_refine_diff_density_min -0.16
_refine_ls_extinction_coef 0.048(3)
_refine_ls_extinction_expression Fc^*^=kFc[1+0.001xFc^2^\l^3^/sin(2\q)]^-1/4^
_refine_ls_extinction_method 'SHELXL97 (Sheldrick, 2008)'
_refine_ls_goodness_of_fit_ref 1.024
_refine_ls_hydrogen_treatment constr
_refine_ls_matrix_type full
_refine_ls_number_constraints 0
_refine_ls_number_parameters 184
_refine_ls_number_reflns 2709
_refine_ls_number_restraints 0
_refine_ls_restrained_S_all 1.024
_refine_ls_R_factor_all 0.0556
_refine_ls_R_factor_gt 0.0399
_refine_ls_shift/su_max 0.001
_refine_ls_shift/su_mean 0
_refine_ls_structure_factor_coef Fsqd
_refine_ls_weighting_details 'calc w=1/[\s^2^(Fo^2^)+(0.0389P)^2^+0.4058P] where P=(Fo^2^+2Fc^2^)/3'
_refine_ls_weighting_scheme calc
_refine_ls_wR_factor_gt 0.0899
_refine_ls_wR_factor_ref 0.1012
_reflns_number_gt 2104
_reflns_number_total 2709
_reflns_threshold_expression I>2\s(I)
_cod_data_source_file bh2487.cif
_cod_data_source_block I
_cod_database_code 2238832

loop_
_space_group_symop_operation_xyz
'x, y, z'
'-x, y+1/2, -z+1/2'
'-x, -y, -z'
'x, -y-1/2, z-1/2'

loop_
_atom_site_type_symbol
_atom_site_label
_atom_site_fract_x
_atom_site_fract_y
_atom_site_fract_z
_atom_site_U_iso_or_equiv
_atom_site_adp_type
_atom_site_calc_flag
_atom_site_refinement_flags
_atom_site_occupancy
_atom_site_symmetry_multiplicity
C C2 0.89127(19) 0.24866(16) 0.65338(8) 0.0379(4) Uani d . 1 1
C C3 0.81574(19) 0.27178(15) 0.73016(8) 0.0375(4) Uani d . 1 1
H H3 0.7482 0.3542 0.7296 0.045 Uiso calc R 1 1
C C4 0.72028(18) 0.14469(16) 0.75948(8) 0.0372(4) Uani d . 1 1
C C5 0.6482(2) 0.19228(18) 0.83406(9) 0.0472(4) Uani d . 1 1
H H5 0.5382 0.2114 0.8413 0.057 Uiso calc R 1 1
C C6 0.7726(2) 0.20099(18) 0.88640(9) 0.0484(4) Uani d . 1 1
H H6 0.7676 0.2279 0.938 0.058 Uiso calc R 1 1
C C7 0.92630(19) 0.15872(16) 0.84656(8) 0.0386(4) Uani d . 1 1
C C8 0.96335(19) 0.27970(16) 0.79084(8) 0.0379(4) Uani d . 1 1
H H8 0.9688 0.367 0.8181 0.045 Uiso calc R 1 1
C C9 1.1131(2) 0.25456(16) 0.74554(9) 0.0393(4) Uani d . 1 1
C C10 0.6092(2) 0.06732(19) 0.70213(9) 0.0486(4) Uani d . 1 1
H H10A 0.6726 0.033 0.6612 0.073 Uiso calc R 1 1
H H10B 0.5245 0.1265 0.6805 0.073 Uiso calc R 1 1
H H10C 0.5597 -0.007 0.7281 0.073 Uiso calc R 1 1
C C12 1.0660(2) 0.0990(2) 0.89652(9) 0.0533(5) Uani d . 1 1
H H12A 1.027 0.022 0.9242 0.08 Uiso calc R 1 1
H H12B 1.1084 0.1658 0.933 0.08 Uiso calc R 1 1
H H12C 1.1519 0.0708 0.8642 0.08 Uiso calc R 1 1
C C15 1.17344(18) 0.21261(16) 0.60751(8) 0.0377(4) Uani d . 1 1
C C16 1.1598(2) 0.09518(17) 0.56431(9) 0.0478(4) Uani d . 1 1
H H16 1.078 0.0322 0.5734 0.057 Uiso calc R 1 1
C C17 1.2689(2) 0.07181(19) 0.50718(10) 0.0556(5) Uani d . 1 1
H H17 1.2603 -0.0072 0.4776 0.067 Uiso calc R 1 1
C C18 1.3896(2) 0.1645(2) 0.49394(10) 0.0543(5) Uani d . 1 1
H H18 1.4629 0.1482 0.4556 0.065 Uiso calc R 1 1
C C19 1.4025(2) 0.2812(2) 0.53705(10) 0.0521(5) Uani d . 1 1
H H19 1.4848 0.3437 0.528 0.063 Uiso calc R 1 1
C C20 1.29349(19) 0.30661(18) 0.59406(9) 0.0442(4) Uani d . 1 1
H H20 1.3014 0.3863 0.6229 0.053 Uiso calc R 1 1
O O11 0.85844(12) 0.06324(10) 0.78944(5) 0.0362(3) Uani d . 1 1
O O13 0.82053(14) 0.24123(13) 0.58982(6) 0.0525(3) Uani d . 1 1
O O14 1.25472(14) 0.24824(14) 0.77023(7) 0.0556(4) Uani d . 1 1
N N1 1.06138(15) 0.23679(13) 0.66731(7) 0.0381(3) Uani d . 1 1

loop_
_atom_site_aniso_label
_atom_site_aniso_U_11
_atom_site_aniso_U_22
_atom_site_aniso_U_33
_atom_site_aniso_U_12
_atom_site_aniso_U_13
_atom_site_aniso_U_23
C2 0.0386(8) 0.0413(8) 0.0339(8) 0.0014(7) 0.0028(6) 0.0026(7)
C3 0.0374(8) 0.0387(8) 0.0365(8) 0.0073(7) 0.0044(6) -0.0010(6)
C4 0.0337(8) 0.0440(9) 0.0340(7) 0.0042(7) 0.0029(6) 0.0002(7)
C5 0.0426(9) 0.0590(10) 0.0413(9) 0.0037(8) 0.0123(7) -0.0020(8)
C6 0.0583(11) 0.0552(10) 0.0332(8) -0.0037(9) 0.0136(7) -0.0068(7)
C7 0.0443(9) 0.0430(9) 0.0284(7) -0.0022(7) 0.0001(6) -0.0049(6)
C8 0.0444(9) 0.0363(8) 0.0332(7) 0.0005(7) 0.0041(6) -0.0068(6)
C9 0.0407(9) 0.0407(8) 0.0363(8) -0.0026(7) 0.0006(7) -0.0007(7)
C10 0.0407(9) 0.0615(11) 0.0430(9) -0.0035(8) -0.0035(7) -0.0006(8)
C12 0.0558(11) 0.0633(12) 0.0390(9) -0.0051(9) -0.0111(8) 0.0054(8)
C15 0.0360(8) 0.0449(9) 0.0326(7) 0.0037(7) 0.0046(6) 0.0018(7)
C16 0.0544(10) 0.0455(9) 0.0448(9) -0.0038(8) 0.0129(8) -0.0010(8)
C17 0.0689(12) 0.0526(11) 0.0469(10) 0.0084(10) 0.0167(9) -0.0054(8)
C18 0.0504(11) 0.0691(13) 0.0454(9) 0.0155(9) 0.0176(8) 0.0068(9)
C19 0.0401(9) 0.0626(12) 0.0544(10) -0.0001(8) 0.0095(8) 0.0137(9)
C20 0.0397(9) 0.0474(9) 0.0457(9) -0.0005(8) 0.0038(7) 0.0006(8)
O11 0.0379(6) 0.0376(6) 0.0327(5) 0.0011(5) -0.0021(4) -0.0027(4)
O13 0.0456(7) 0.0792(9) 0.0323(6) 0.0025(6) -0.0016(5) 0.0041(6)
O14 0.0395(7) 0.0805(9) 0.0462(7) -0.0041(6) -0.0029(5) 0.0001(6)
N1 0.0358(7) 0.0472(8) 0.0317(6) 0.0004(6) 0.0051(5) -0.0022(5)

loop_
_atom_type_symbol
_atom_type_description
_atom_type_scat_dispersion_real
_atom_type_scat_dispersion_imag
_atom_type_scat_source
C C 0.0033 0.0016 'International Tables Vol C Tables 4.2.6.8 and 6.1.1.4'
H H 0 0 'International Tables Vol C Tables 4.2.6.8 and 6.1.1.4'
O O 0.0106 0.006 'International Tables Vol C Tables 4.2.6.8 and 6.1.1.4'
S S 0.1246 0.1234 'International Tables Vol C Tables 4.2.6.8 and 6.1.1.4'
N N 0.0061 0.0033 'International Tables Vol C Tables 4.2.6.8 and 6.1.1.4'

loop_
_exptl_crystal_face_index_h
_exptl_crystal_face_index_k
_exptl_crystal_face_index_l
_exptl_crystal_face_perp_dist
-9 0 16 0.2543
9 0 -16 0.2543
-3 -13 -8 0.1829
3 13 8 0.1829
8 1 16 0.1101
-8 -1 -16 0.1101

loop_
_geom_angle_atom_site_label_1
_geom_angle_atom_site_label_2
_geom_angle_atom_site_label_3
_geom_angle
O13 C2 N1 124.26(14)
O13 C2 C3 127.35(14)
N1 C2 C3 108.39(12)
C2 C3 C8 105.01(12)
C2 C3 C4 113.35(12)
C8 C3 C4 101.62(11)
C2 C3 H3 112.1
C8 C3 H3 112.1
C4 C3 H3 112.1
O11 C4 C10 111.89(13)
O11 C4 C5 101.62(11)
C10 C4 C5 117.68(13)
O11 C4 C3 99.72(11)
C10 C4 C3 118.77(12)
C5 C4 C3 104.42(13)
C6 C5 C4 106.20(14)
C6 C5 H5 126.9
C4 C5 H5 126.9
C5 C6 C7 106.95(14)
C5 C6 H6 126.5
C7 C6 H6 126.5
O11 C7 C12 112.15(13)
O11 C7 C6 101.30(12)
C12 C7 C6 117.55(13)
O11 C7 C8 99.13(11)
C12 C7 C8 118.73(14)
C6 C7 C8 105.15(13)
C9 C8 C3 105.10(12)
C9 C8 C7 112.51(13)
C3 C8 C7 101.79(12)
C9 C8 H8 112.3
C3 C8 H8 112.3
C7 C8 H8 112.3
O14 C9 N1 123.91(14)
O14 C9 C8 127.69(14)
N1 C9 C8 108.39(13)
C4 C10 H10A 109.5
C4 C10 H10B 109.5
H10A C10 H10B 109.5
C4 C10 H10C 109.5
H10A C10 H10C 109.5
H10B C10 H10C 109.5
C7 C12 H12A 109.5
C7 C12 H12B 109.5
H12A C12 H12B 109.5
C7 C12 H12C 109.5
H12A C12 H12C 109.5
H12B C12 H12C 109.5
C20 C15 C16 120.66(14)
C20 C15 N1 119.79(14)
C16 C15 N1 119.55(14)
C15 C16 C17 119.34(16)
C15 C16 H16 120.3
C17 C16 H16 120.3
C18 C17 C16 120.28(17)
C18 C17 H17 119.9
C16 C17 H17 119.9
C19 C18 C17 120.12(16)
C19 C18 H18 119.9
C17 C18 H18 119.9
C18 C19 C20 120.32(17)
C18 C19 H19 119.8
C20 C19 H19 119.8
C15 C20 C19 119.28(16)
C15 C20 H20 120.4
C19 C20 H20 120.4
C7 O11 C4 97.80(11)
C2 N1 C9 113.03(12)
C2 N1 C15 123.87(12)
C9 N1 C15 123.07(13)

loop_
_geom_bond_atom_site_label_1
_geom_bond_atom_site_label_2
_geom_bond_distance
C2 O13 1.2059(18)
C2 N1 1.3932(19)
C2 C3 1.508(2)
C3 C8 1.543(2)
C3 C4 1.573(2)
C3 H3 0.98
C4 O11 1.4488(17)
C4 C10 1.503(2)
C4 C5 1.518(2)
C5 C6 1.314(2)
C5 H5 0.93
C6 C7 1.520(2)
C6 H6 0.93
C7 O11 1.4454(17)
C7 C12 1.501(2)
C7 C8 1.571(2)
C8 C9 1.506(2)
C8 H8 0.98
C9 O14 1.2036(19)
C9 N1 1.3962(19)
C10 H10A 0.96
C10 H10B 0.96
C10 H10C 0.96
C12 H12A 0.96
C12 H12B 0.96
C12 H12C 0.96
C15 C20 1.375(2)
C15 C16 1.376(2)
C15 N1 1.4359(18)
C16 C17 1.384(2)
C16 H16 0.93
C17 C18 1.370(3)
C17 H17 0.93
C18 C19 1.369(3)
C18 H18 0.93
C19 C20 1.385(2)
C19 H19 0.93
C20 H20 0.93

loop_
_geom_hbond_atom_site_label_D
_geom_hbond_atom_site_label_H
_geom_hbond_atom_site_label_A
_geom_hbond_site_symmetry_A
_geom_hbond_distance_DH
_geom_hbond_distance_HA
_geom_hbond_distance_DA
_geom_hbond_angle_DHA
_geom_hbond_publ_flag
C5 H5 O14 1_455 0.93 2.57 3.362(2) 144 yes
C10 H10B Cg1 1_455 0.96 2.95 3.8029 148 yes
C12 H12B Cg1 4_555 0.96 2.79 3.7287 167 yes

loop_
_geom_torsion_atom_site_label_1
_geom_torsion_atom_site_label_2
_geom_torsion_atom_site_label_3
_geom_torsion_atom_site_label_4
_geom_torsion
O13 C2 C3 C8 -177.05(16)
N1 C2 C3 C8 2.91(16)
O13 C2 C3 C4 72.9(2)
N1 C2 C3 C4 -107.14(14)
C2 C3 C4 O11 78.04(14)
C8 C3 C4 O11 -34.09(12)
C2 C3 C4 C10 -43.66(18)
C8 C3 C4 C10 -155.80(13)
C2 C3 C4 C5 -177.18(13)
C8 C3 C4 C5 70.69(14)
O11 C4 C5 C6 30.57(17)
C10 C4 C5 C6 153.10(16)
C3 C4 C5 C6 -72.78(16)
C4 C5 C6 C7 -0.22(19)
C5 C6 C7 O11 -30.23(17)
C5 C6 C7 C12 -152.76(16)
C5 C6 C7 C8 72.58(17)
C2 C3 C8 C9 -2.40(16)
C4 C3 C8 C9 115.90(12)
C2 C3 C8 C7 -119.87(12)
C4 C3 C8 C7 -1.57(13)
O11 C7 C8 C9 -75.16(14)
C12 C7 C8 C9 46.41(18)
C6 C7 C8 C9 -179.58(12)
O11 C7 C8 C3 36.83(13)
C12 C7 C8 C3 158.40(13)
C6 C7 C8 C3 -67.59(14)
C3 C8 C9 O14 -177.95(16)
C7 C8 C9 O14 -68.0(2)
C3 C8 C9 N1 1.13(16)
C7 C8 C9 N1 111.06(14)
C20 C15 C16 C17 0.4(2)
N1 C15 C16 C17 -179.47(15)
C15 C16 C17 C18 0.2(3)
C16 C17 C18 C19 -0.3(3)
C17 C18 C19 C20 -0.2(3)
C16 C15 C20 C19 -0.8(2)
N1 C15 C20 C19 179.01(14)
C18 C19 C20 C15 0.7(2)
C12 C7 O11 C4 173.54(12)
C6 C7 O11 C4 47.34(13)
C8 C7 O11 C4 -60.23(12)
C10 C4 O11 C7 -174.15(12)
C5 C4 O11 C7 -47.72(13)
C3 C4 O11 C7 59.33(12)
O13 C2 N1 C9 177.59(15)
C3 C2 N1 C9 -2.37(18)
O13 C2 N1 C15 -0.8(3)
C3 C2 N1 C15 179.28(13)
O14 C9 N1 C2 179.87(15)
C8 C9 N1 C2 0.75(18)
O14 C9 N1 C15 -1.8(2)
C8 C9 N1 C15 179.11(13)
C20 C15 N1 C2 118.53(17)
C16 C15 N1 C2 -61.6(2)
C20 C15 N1 C9 -59.6(2)
C16 C15 N1 C9 120.18(17)
